data_8104696
loop_
_publ_author_name
'Zeng, Yan'
'Du, Chao-Jun'

_publ_section_title
;
 The crystal structure of 2-amino-5-carboxypyridin-1-ium iodide
 monohydrate, C6H9IN2O3
;
_journal_issue 4
_journal_name_full 'Zeitschrift f\"ur Kristallographie - New Crystal Structures'
_journal_page_first 735
_journal_page_last 736
_journal_paper_doi 10.1515/ncrs-2021-0059
_journal_volume 236
_journal_year 2021
_chemical_formula_moiety 'C6 H7 N2 O2, I, H2 O'
_chemical_formula_sum 'C6 H9 I N2 O3'
_chemical_formula_weight 284.05
_space_group_crystal_system monoclinic
_space_group_IT_number 14
_space_group_name_Hall '-P 2ybc'
_space_group_name_H-M_alt 'P 1 21/c 1'
_atom_sites_solution_hydrogens mixed
_cell_angle_alpha 90
_cell_angle_beta 107.8250(10)
_cell_angle_gamma 90
_cell_formula_units_Z 4
_cell_length_a 9.3654(2)
_cell_length_b 8.0312(2)
_cell_length_c 12.7668(3)
_cell_measurement_reflns_used 6479
_cell_measurement_temperature 150(2)
_cell_measurement_theta_max 26.36
_cell_measurement_theta_min 3.04
_cell_volume 914.16(4)
_computing_cell_refinement 'SAINT v8.37A (Bruker, 2015) [1]'
_computing_data_collection 'Bruker APEX-II'
_computing_data_reduction 'SAINT v8.37A (Bruker, 2015) [1]'
_computing_molecular_graphics 'Olex2 1.3 (Dolomanov et al., 2009) [2]'
_computing_publication_material 'Olex2 1.3 (Dolomanov et al., 2009) [2]'
_computing_structure_refinement 'SHELXL 2018/3 (Sheldrick, 2015) [3]'
_computing_structure_solution 'SHELXT 2018/2 (Sheldrick, 2018) [4]'
_diffrn_ambient_temperature 150.0
_diffrn_measured_fraction_theta_full 0.993
_diffrn_measured_fraction_theta_max 0.994
_diffrn_measurement_device_type 'Bruker APEX-II CCD'
_diffrn_measurement_method '\f and \w scans'
_diffrn_radiation_type MoK\a
_diffrn_radiation_wavelength 0.71073
_diffrn_reflns_av_R_equivalents 0.0271
_diffrn_reflns_av_unetI/netI 0.0164
_diffrn_reflns_Laue_measured_fraction_full 0.993
_diffrn_reflns_Laue_measured_fraction_max 0.994
_diffrn_reflns_limit_h_max 11
_diffrn_reflns_limit_h_min -11
_diffrn_reflns_limit_k_max 10
_diffrn_reflns_limit_k_min -10
_diffrn_reflns_limit_l_max 15
_diffrn_reflns_limit_l_min -15
_diffrn_reflns_number 11225
_diffrn_reflns_point_group_measured_fraction_full 0.993
_diffrn_reflns_point_group_measured_fraction_max 0.994
_diffrn_reflns_theta_full 25.242
_diffrn_reflns_theta_max 26.367
_diffrn_reflns_theta_min 2.284
_diffrn_source_current 30.0
_diffrn_source_power 1.5
_diffrn_source_voltage 50.0
_diffrn_standards_number 0
_exptl_absorpt_coefficient_mu 3.475
_exptl_absorpt_correction_T_max 0.0932
_exptl_absorpt_correction_T_min 0.0607
_exptl_absorpt_correction_type multi-scan
_exptl_absorpt_process_details
;
SADABS-2016/2 (Bruker,2016/2) was used for absorption correction.
wR2(int) was 0.0692 before and 0.0417 after correction.
The Ratio of minimum to maximum transmission is 0.6513.
The \l/2 correction factor is Not present.
;
_exptl_crystal_colour colorless
_exptl_crystal_density_diffrn 2.064
_exptl_crystal_description block
_exptl_crystal_F_000 544
_exptl_crystal_size_max 0.25
_exptl_crystal_size_mid 0.15
_exptl_crystal_size_min 0.1
_refine_diff_density_max 0.277
_refine_diff_density_min -0.437
_refine_diff_density_rms 0.061
_refine_ls_extinction_coef .
_refine_ls_extinction_method none
_refine_ls_goodness_of_fit_ref 1.095
_refine_ls_hydrogen_treatment constr
_refine_ls_matrix_type full
_refine_ls_number_parameters 113
_refine_ls_number_reflns 1856
_refine_ls_number_restraints 0
_refine_ls_restrained_S_all 1.095
_refine_ls_R_factor_all 0.0182
_refine_ls_R_factor_gt 0.0156
_refine_ls_shift/su_max 0.001
_refine_ls_shift/su_mean 0.000
_refine_ls_structure_factor_coef Fsqd
_refine_ls_weighting_details 'w=1/[\s^2^(Fo^2^)+(0.0136P)^2^+0.4681P] where P=(Fo^2^+2Fc^2^)/3'
_refine_ls_weighting_scheme calc
_refine_ls_wR_factor_gt 0.0347
_refine_ls_wR_factor_ref 0.0354
_reflns_Friedel_coverage 0.000
_reflns_Friedel_fraction_full .
_reflns_Friedel_fraction_max .
_reflns_number_gt 1718
_reflns_number_total 1856
_reflns_threshold_expression 'I > 2\s(I)'
_cod_data_source_file suppl_j_ncrs-2021-0059_suppl.cif
_cod_data_source_block 1
_cod_original_sg_symbol_H-M 'P 21/c'
_cod_database_code 8104696
_shelx_space_group_comment
;
The symmetry employed for this shelxl refinement is uniquely defined
by the following loop, which should always be used as a source of
symmetry information in preference to the above space-group names.
They are only intended as comments.
;
_shelx_estimated_absorpt_t_max 0.723
_shelx_estimated_absorpt_t_min 0.477
_olex2_refinement_description
;
1. Fixed Uiso
 At 1.2 times of:
  All C(H) groups, All N(H) groups, All N(H,H) groups
 At 1.5 times of:
  All O(H) groups, All O(H,H) groups
2.a Free rotating group:
 O1W(H1WA,H1WB)
2.b Aromatic/amide H refined with riding coordinates:
 C3(H3), C4(H4), C6(H6), N2(H2)
2.c X=CH2 refined with riding coordinates:
 N1(H1A,H1B)
2.d Idealised tetrahedral OH refined as rotating group:
 O2(H2A)
;

loop_
_space_group_symop_operation_xyz
'x, y, z'
'-x, y+1/2, -z+1/2'
'-x, -y, -z'
'x, -y-1/2, z-1/2'

loop_
_atom_site_label
_atom_site_type_symbol
_atom_site_fract_x
_atom_site_fract_y
_atom_site_fract_z
_atom_site_U_iso_or_equiv
_atom_site_adp_type
_atom_site_occupancy
_atom_site_site_symmetry_order
_atom_site_calc_flag
_atom_site_refinement_flags_posn
_atom_site_refinement_flags_adp
_atom_site_refinement_flags_occupancy
_atom_site_disorder_assembly
_atom_site_disorder_group
C1 C 0.3796(2) 0.9077(3) 0.58637(16) 0.0230(4) Uani 1 1 d . . . . .
C2 C 0.4503(2) 0.7404(2) 0.60802(16) 0.0205(4) Uani 1 1 d . . . . .
C3 C 0.3672(2) 0.5897(3) 0.59103(16) 0.0209(4) Uani 1 1 d . . . . .
H3 H 0.260836 0.593148 0.563624 0.025 Uiso 1 1 calc R U . . .
C4 C 0.4385(2) 0.4404(2) 0.61360(16) 0.0213(4) Uani 1 1 d . . . . .
H4 H 0.381851 0.340272 0.602708 0.026 Uiso 1 1 calc R U . . .
C5 C 0.5972(2) 0.4342(2) 0.65336(15) 0.0209(4) Uani 1 1 d . . . . .
C6 C 0.6027(2) 0.7309(3) 0.64626(16) 0.0227(4) Uani 1 1 d . . . . .
H6 H 0.660799 0.830015 0.657726 0.027 Uiso 1 1 calc R U . . .
I1 I 0.04451(2) 0.46190(2) 0.70205(2) 0.02843(6) Uani 1 1 d . . . . .
N1 N 0.67348(19) 0.2933(2) 0.67628(14) 0.0247(4) Uani 1 1 d . . . . .
H1A H 0.772105 0.295324 0.700878 0.030 Uiso 1 1 calc R U . . .
H1B H 0.625638 0.197461 0.666933 0.030 Uiso 1 1 calc R U . . .
N2 N 0.67200(18) 0.5812(2) 0.66806(14) 0.0228(4) Uani 1 1 d . . . . .
H2 H 0.770601 0.579217 0.693029 0.027 Uiso 1 1 calc R U . . .
O1 O 0.45055(17) 1.03579(18) 0.60996(13) 0.0311(3) Uani 1 1 d . . . . .
O2 O 0.23347(16) 0.90043(19) 0.54117(14) 0.0328(4) Uani 1 1 d . . . . .
H2A H 0.198206 0.997381 0.531565 0.049 Uiso 1 1 calc R U . . .
O1W O 0.12017(19) 0.1979(2) 0.49738(14) 0.0380(4) Uani 1 1 d G . . . .
H1WA H 0.083415 0.250643 0.542873 0.057 Uiso 1 1 d G U . . .
H1WB H 0.067890 0.221842 0.430133 0.057 Uiso 1 1 d G U . . .

loop_
_atom_site_aniso_label
_atom_site_aniso_U_11
_atom_site_aniso_U_22
_atom_site_aniso_U_33
_atom_site_aniso_U_23
_atom_site_aniso_U_13
_atom_site_aniso_U_12
C1 0.0246(10) 0.0232(10) 0.0218(9) -0.0008(8) 0.0078(8) 0.0024(8)
C2 0.0214(10) 0.0202(10) 0.0201(10) -0.0008(7) 0.0068(8) 0.0002(8)
C3 0.0179(9) 0.0235(10) 0.0213(9) -0.0010(8) 0.0061(7) -0.0019(8)
C4 0.0207(9) 0.0205(10) 0.0229(9) -0.0001(8) 0.0070(8) -0.0022(8)
C5 0.0234(10) 0.0205(10) 0.0193(9) 0.0002(7) 0.0074(8) 0.0004(8)
C6 0.0215(10) 0.0216(10) 0.0236(10) -0.0024(8) 0.0049(8) -0.0037(8)
I1 0.01915(8) 0.02568(8) 0.03968(9) 0.00317(6) 0.00783(6) 0.00102(6)
N1 0.0218(8) 0.0214(9) 0.0296(9) 0.0017(7) 0.0062(7) 0.0009(7)
N2 0.0162(8) 0.0229(9) 0.0274(9) -0.0011(7) 0.0040(7) -0.0009(7)
O1 0.0284(8) 0.0205(7) 0.0407(9) -0.0020(7) 0.0052(7) -0.0014(6)
O2 0.0224(7) 0.0224(7) 0.0483(9) 0.0013(7) 0.0028(7) 0.0041(6)
O1W 0.0352(9) 0.0337(9) 0.0404(9) 0.0027(8) 0.0046(7) 0.0114(7)

loop_
_atom_type_symbol
_atom_type_description
_atom_type_scat_dispersion_real
_atom_type_scat_dispersion_imag
_atom_type_scat_source
C C 0.0033 0.0016 'International Tables Vol C Tables 4.2.6.8 and 6.1.1.4'
H H 0.0000 0.0000 'International Tables Vol C Tables 4.2.6.8 and 6.1.1.4'
I I -0.4742 1.8119 'International Tables Vol C Tables 4.2.6.8 and 6.1.1.4'
O O 0.0106 0.0060 'International Tables Vol C Tables 4.2.6.8 and 6.1.1.4'
N N 0.0061 0.0033 'International Tables Vol C Tables 4.2.6.8 and 6.1.1.4'

loop_
_geom_angle_atom_site_label_1
_geom_angle_atom_site_label_2
_geom_angle_atom_site_label_3
_geom_angle
_geom_angle_site_symmetry_1
_geom_angle_site_symmetry_3
O1 C1 C2 122.86(18) . .
O1 C1 O2 124.39(19) . .
O2 C1 C2 112.74(18) . .
C3 C2 C1 123.41(18) . .
C6 C2 C1 118.40(18) . .
C6 C2 C3 118.19(18) . .
C2 C3 H3 119.7 . .
C4 C3 C2 120.61(18) . .
C4 C3 H3 119.7 . .
C3 C4 H4 120.0 . .
C3 C4 C5 120.01(18) . .
C5 C4 H4 120.0 . .
N1 C5 C4 123.09(18) . .
N1 C5 N2 119.53(18) . .
N2 C5 C4 117.38(17) . .
C2 C6 H6 119.8 . .
N2 C6 C2 120.48(18) . .
N2 C6 H6 119.8 . .
C5 N1 H1A 120.0 . .
C5 N1 H1B 120.0 . .
H1A N1 H1B 120.0 . .
C5 N2 H2 118.3 . .
C6 N2 C5 123.33(17) . .
C6 N2 H2 118.3 . .
C1 O2 H2A 109.5 . .
H1WA O1W H1WB 109.5 . .

loop_
_geom_bond_atom_site_label_1
_geom_bond_atom_site_label_2
_geom_bond_distance
_geom_bond_site_symmetry_2
C1 C2 1.486(3) .
C1 O1 1.212(3) .
C1 O2 1.314(2) .
C2 C3 1.419(3) .
C2 C6 1.362(3) .
C3 H3 0.9500 .
C3 C4 1.359(3) .
C4 H4 0.9500 .
C4 C5 1.417(3) .
C5 N1 1.323(2) .
C5 N2 1.356(2) .
C6 H6 0.9500 .
C6 N2 1.354(3) .
N1 H1A 0.8800 .
N1 H1B 0.8800 .
N2 H2 0.8800 .
O2 H2A 0.8400 .
O1W H1WA 0.8702 .
O1W H1WB 0.8697 .

loop_
_geom_torsion_atom_site_label_1
_geom_torsion_atom_site_label_2
_geom_torsion_atom_site_label_3
_geom_torsion_atom_site_label_4
_geom_torsion
_geom_torsion_site_symmetry_1
_geom_torsion_site_symmetry_2
_geom_torsion_site_symmetry_3
_geom_torsion_site_symmetry_4
C1 C2 C3 C4 -179.24(18) . . . .
C1 C2 C6 N2 179.43(18) . . . .
C2 C3 C4 C5 -0.7(3) . . . .
C2 C6 N2 C5 0.3(3) . . . .
C3 C2 C6 N2 -0.5(3) . . . .
C3 C4 C5 N1 -179.57(19) . . . .
C3 C4 C5 N2 0.5(3) . . . .
C4 C5 N2 C6 -0.3(3) . . . .
C6 C2 C3 C4 0.7(3) . . . .
N1 C5 N2 C6 179.75(18) . . . .
O1 C1 C2 C3 173.5(2) . . . .
O1 C1 C2 C6 -6.5(3) . . . .
O2 C1 C2 C3 -5.5(3) . . . .
O2 C1 C2 C6 174.61(18) . . . .
